data_2104604
loop_
_publ_author_name
'Marsh, Richard E.'

_publ_section_title
;
 Space groups <i>P</i>1 and <i>Cc</i>: how are they doing?
;
_journal_coeditor_code BK5088
_journal_issue 6
_journal_name_full 'Acta Crystallographica Section B'
_journal_page_first 782
_journal_page_last 783
_journal_paper_doi 10.1107/S0108768109046448
_journal_volume 65
_journal_year 2009
_chemical_formula_moiety 'C10 H8 Cu F6 O4'
_chemical_formula_sum 'C10 H8 Cu F6 O4'
_chemical_formula_weight 369.70
_chemical_name_systematic 'Trans-bis-(1,1,1-trifluoropentan-2,4-dionato) copper(II)'
_space_group_IT_number 2
_symmetry_cell_setting triclinic
_symmetry_space_group_name_Hall '-P 1'
_symmetry_space_group_name_H-M 'P -1'
_cell_angle_alpha 92.436(2)
_cell_angle_beta 102.3620(10)
_cell_angle_gamma 106.1460(10)
_cell_formula_units_Z 1
_cell_length_a 4.7559(2)
_cell_length_b 8.1563(4)
_cell_length_c 8.6068(4)
_cell_measurement_reflns_used 1723
_cell_measurement_temperature 173(2)
_cell_measurement_theta_max 26.32
_cell_measurement_theta_min 2.44
_cell_volume 311.40(2)
_diffrn_ambient_temperature 173(2)
_diffrn_measurement_device_type 'Bruker Nonius X8Apex CCD area-detector'
_diffrn_radiation_monochromator graphite
_diffrn_radiation_source 'fine-focus sealed tube'
_diffrn_radiation_type MoK\a
_diffrn_radiation_wavelength 0.71073
_exptl_crystal_colour blue
_exptl_crystal_density_diffrn 1.971
_exptl_crystal_density_method 'not measured'
_exptl_crystal_description prism
_exptl_crystal_F_000 183
_exptl_crystal_size_max 0.20
_exptl_crystal_size_mid 0.14
_exptl_crystal_size_min 0.07
_refine_ls_abs_structure_details 'Flack H D (1983), Acta Cryst. A39, 876-881'
_refine_ls_abs_structure_Flack 0.47(2)
_cod_data_source_file bk5088.cif
_cod_data_source_block QQQBWP02
_cod_original_sg_symbol_H-M P-1
_cod_database_code 2104604

loop_
_symmetry_equiv_pos_as_xyz
'x, y, z'
'-x, -y, -z'

loop_
_atom_site_label
_atom_site_type_symbol
_atom_site_fract_x
_atom_site_fract_y
_atom_site_fract_z
_atom_site_occupancy
Cu1 Cu 0.5 0.5 0.5 1
O1 O 0.1770 0.3453 0.3434 1
C1 C -0.0314 0.3916 0.2534 1
C2 C -0.0760 0.5505 0.2508 1
H1 H -0.2506 0.5622 0.1803 1
C3 C 0.1270 0.6974 0.3478 1
O2 O 0.3654 0.6958 0.4458 1
C4 C -0.2502 0.2406 0.1361 1
F1 F -0.1066 0.1712 0.0498 1
F2 F -0.3908 0.1178 0.2117 1
F3 F -0.4613 0.2856 0.0341 1
C5 C 0.0596 0.8655 0.3359 1
H2 H 0.2259 0.9556 0.3931 1
H3 H 0.0161 0.8868 0.2284 1
H4 H -0.1074 0.8642 0.3786 1

loop_
_geom_angle_atom_site_label_1
_geom_angle_atom_site_label_2
_geom_angle_atom_site_label_3
_geom_angle
_geom_angle_site_symmetry_1
_geom_angle_site_symmetry_2
_geom_angle_site_symmetry_3
_geom_angle_publ_flag
O1 Cu1 O2 93.39 . . . yes
O1 Cu1 O1 180.00 . . 2_666 yes
O1 Cu1 O2 86.61 . . 2_666 yes
O1 Cu1 O2 86.61 2_666 . . yes
O2 Cu1 O2 180.00 . . 2_666 yes
O1 Cu1 O2 93.39 2_666 . 2_666 yes
Cu1 O1 C1 123.37 . . . yes
Cu1 O2 C3 127.46 . . . yes
O1 C1 C2 128.94 . . . yes
O1 C1 C4 111.18 . . . yes
C2 C1 C4 119.88 . . . no
C1 C2 C3 122.87 . . . no
O2 C3 C2 123.70 . . . yes
O2 C3 C5 117.34 . . . yes
C2 C3 C5 118.96 . . . no
F1 C4 F2 106.90 . . . yes
F1 C4 F3 106.92 . . . yes
F1 C4 C1 111.05 . . . yes
F2 C4 F3 106.96 . . . yes
F2 C4 C1 111.60 . . . yes
F3 C4 C1 113.06 . . . yes
C1 C2 H1 118.00 . . . no
C3 C2 H1 119.00 . . . no
C3 C5 H2 111.00 . . . no
C3 C5 H3 110.00 . . . no
C3 C5 H4 110.00 . . . no
H2 C5 H3 109.00 . . . no
H2 C5 H4 108.00 . . . no
H3 C5 H4 109.00 . . . no

loop_
_geom_bond_atom_site_label_1
_geom_bond_atom_site_label_2
_geom_bond_distance
_geom_bond_site_symmetry_1
_geom_bond_site_symmetry_2
_geom_bond_publ_flag
Cu1 O1 1.9130 . . yes
Cu1 O2 1.9188 . . yes
Cu1 O1 1.9130 . 2_666 yes
Cu1 O2 1.9188 . 2_666 yes
F1 C4 1.3172 . . yes
F2 C4 1.3202 . . yes
F3 C4 1.3298 . . yes
O1 C1 1.2764 . . yes
O2 C3 1.2637 . . yes
C1 C2 1.3706 . . no
C1 C4 1.5332 . . no
C2 C3 1.4111 . . no
C3 C5 1.4951 . . no
C2 H1 0.9500 . . no
C5 H2 0.9400 . . no
C5 H3 0.9400 . . no
C5 H4 0.9400 . . no
